data_4508403
loop_
_publ_author_name
'Sko\<repov\'a, Eli\<ska'
'\<Cejka, Jan'
'Hu\<s\'ak, Michal'
'Eigner, V\'aclav'
'Rohl\'i\<cek, Jan'
'\<Sturc, Anton\'in'
'Kratochv\'il, Bohumil'

_publ_section_title
;
 Trospium Chloride: Unusual Example of Polymorphism Based on Structure
 Disorder
;
_journal_issue 12
_journal_name_full 'Crystal Growth &amp; Design'
_journal_page_first 5193
_journal_paper_doi 10.1021/cg4007394
_journal_volume 13
_journal_year 2013
_chemical_formula_moiety 'C25 H30 N O3, C2 H6 O, Cl'
_chemical_formula_sum 'C27 H36 Cl N O4'
_chemical_formula_weight 474
_chemical_name_systematic ' ?'
_space_group_IT_number 2
_symmetry_cell_setting triclinic
_symmetry_Int_Tables_number 2
_symmetry_space_group_name_Hall '-P 1'
_symmetry_space_group_name_H-M 'P -1'
_cell_angle_alpha 70.573(5)
_cell_angle_beta 88.567(5)
_cell_angle_gamma 88.179(5)
_cell_formula_units_Z 4
_cell_length_a 9.7087(6)
_cell_length_b 14.3561(8)
_cell_length_c 18.8051(11)
_cell_measurement_reflns_used 15582
_cell_measurement_temperature 150
_cell_measurement_theta_max 77.51
_cell_measurement_theta_min 4.52
_cell_volume 2470.3(3)
_computing_cell_refinement
;
CrysAlisPro, Agilent Technologies,
Version 1.171.34.49 (release 20-01-2011 CrysAlis171 .NET)
(compiled Jan 20 2011,15:58:25)
;
_computing_data_collection
;
CrysAlisPro, Agilent Technologies,
Version 1.171.34.49 (release 20-01-2011 CrysAlis171 .NET)
(compiled Jan 20 2011,15:58:25)
;
_computing_data_reduction
;
CrysAlisPro, Agilent Technologies,
Version 1.171.34.49 (release 20-01-2011 CrysAlis171 .NET)
(compiled Jan 20 2011,15:58:25)
;
_diffrn_ambient_temperature 150
_diffrn_detector_area_resol_mean 8.1917
_diffrn_measured_fraction_theta_full 0.99
_diffrn_measured_fraction_theta_max 0.99
_diffrn_measurement_device 'four-cycle diffractometer'
_diffrn_measurement_device_type 'Xcalibur, Onyx'
_diffrn_measurement_method '\w scans'
_diffrn_radiation_monochromator graphite
_diffrn_radiation_probe x-ray
_diffrn_radiation_source 'Enhance (Cu) X-ray Source'
_diffrn_radiation_type 'Cu K\a'
_diffrn_radiation_wavelength 1.5418
_diffrn_reflns_av_R_equivalents 0
_diffrn_reflns_av_sigmaI/netI 0.1054
_diffrn_reflns_limit_h_max 11
_diffrn_reflns_limit_h_min -12
_diffrn_reflns_limit_k_max 18
_diffrn_reflns_limit_k_min -18
_diffrn_reflns_limit_l_max 23
_diffrn_reflns_limit_l_min -23
_diffrn_reflns_number 21298
_diffrn_reflns_theta_full 78.05
_diffrn_reflns_theta_max 77.87
_diffrn_reflns_theta_min 4.56
_exptl_absorpt_coefficient_mu 1.632
_exptl_absorpt_correction_T_max 0.729
_exptl_absorpt_correction_T_min 0.529
_exptl_absorpt_correction_type analytical
_exptl_absorpt_process_details
;
CrysAlisPro, Agilent Technologies,
Version 1.171.34.49 (release 20-01-2011 CrysAlis171 .NET)
(compiled Jan 20 2011,15:58:25)
Analytical numeric absorption correction using a multifaceted crystal
            model based on expressions derived by R.C. Clark & J.S. Reid.
(Clark, R. C. & Reid, J. S. (1995). Acta Cryst. A51, 887-897)
;
_exptl_crystal_density_diffrn 1.2742
_exptl_crystal_F_000 1016
_exptl_crystal_size_max 0.589
_exptl_crystal_size_mid 0.511
_exptl_crystal_size_min 0.271
_refine_diff_density_max 0.31
_refine_diff_density_min -0.17
_refine_ls_extinction_method none
_refine_ls_goodness_of_fit_gt 1.10
_refine_ls_goodness_of_fit_ref 1.02
_refine_ls_hydrogen_treatment mixed
_refine_ls_number_constraints 276
_refine_ls_number_parameters 608
_refine_ls_number_reflns 20123
_refine_ls_number_restraints 3
_refine_ls_R_factor_all 0.0750
_refine_ls_R_factor_gt 0.0478
_refine_ls_shift/su_max 0.0314
_refine_ls_shift/su_mean 0.0011
_refine_ls_structure_factor_coef Fsqd
_refine_ls_weighting_details w=1/(\s^2^(I)+0.0004I^2^)
_refine_ls_weighting_scheme sigma
_refine_ls_wR_factor_gt 0.0934
_refine_ls_wR_factor_ref 0.1042
_reflns_number_gt 14010
_reflns_number_total 20123
_reflns_threshold_expression I>2\s(I)
_cod_data_source_file cg4007394_si_002.cif
_cod_data_source_block I
_cod_depositor_comments
;
The following automatic conversions were performed:

'_diffrn_radiation_probe' value 'X-ray' changed to 'x-ray' according
to /home/saulius/struct/CIF-dictionaries/cif_core.dic dictionary
named 'cif_core.dic' version 2.4.2 from 2011-04-26.

Automatic conversion script
Id: cif_fix_values 1891 2012-01-12 08:04:46Z andrius 
;
_cod_original_formula_sum 'C27 H36 Cl1 N1 O4'
_cod_database_code 4508403

loop_
_symmetry_equiv_pos_site_id
_symmetry_equiv_pos_as_xyz
1 x,y,z
2 -x,-y,-z

loop_
_atom_site_label
_atom_site_type_symbol
_atom_site_fract_x
_atom_site_fract_y
_atom_site_fract_z
_atom_site_adp_type
_atom_site_U_iso_or_equiv
_atom_site_symmetry_multiplicity
_atom_site_occupancy
_atom_site_calc_flag
Cl1 Cl 0.22071(3) 0.88742(2) 0.112437(16) Uani 0.02941(9) 2 1 d
Cl2 Cl 0.71384(3) 0.63770(2) 0.393073(16) Uani 0.03133(10) 2 1 d
O1a O 0.30454(10) 0.58981(7) 0.24485(5) Uani 0.0302(3) 2 1 d
C1a C 0.35090(13) 0.62939(9) 0.17369(7) Uani 0.0258(4) 2 1 d
O2a O 0.45915(10) 0.67033(7) 0.15644(5) Uani 0.0333(3) 2 1 d
C2a C 0.24313(13) 0.62092(9) 0.11718(7) Uani 0.0258(4) 2 1 d
O3a O 0.12631(9) 0.67949(6) 0.12508(5) Uani 0.0289(3) 2 1 d
C3a C 0.30325(13) 0.65535(9) 0.03665(7) Uani 0.0274(4) 2 1 d
C4a C 0.23434(16) 0.72545(10) -0.02152(8) Uani 0.0349(5) 2 1 d
C5a C 0.28678(18) 0.75169(10) -0.09499(8) Uani 0.0416(5) 2 1 d
C6a C 0.40900(18) 0.70889(11) -0.11014(8) Uani 0.0420(5) 2 1 d
C7a C 0.47857(17) 0.63925(10) -0.05233(8) Uani 0.0367(5) 2 1 d
C8a C 0.42579(15) 0.61191(10) 0.02078(7) Uani 0.0319(4) 2 1 d
C9a C 0.19524(14) 0.51508(9) 0.13485(7) Uani 0.0275(4) 2 1 d
C10a C 0.07322(16) 0.50050(10) 0.10248(8) Uani 0.0376(5) 2 1 d
C11a C 0.03200(19) 0.40462(12) 0.11230(9) Uani 0.0476(6) 2 1 d
C12a C 0.10958(19) 0.32375(11) 0.15392(8) Uani 0.0439(5) 2 1 d
C13a C 0.22995(17) 0.33799(10) 0.18630(8) Uani 0.0405(5) 2 1 d
C14a C 0.27302(15) 0.43313(9) 0.17688(8) Uani 0.0333(4) 2 1 d
C15a C 0.38679(13) 0.60697(10) 0.30334(7) Uani 0.0305(4) 2 1 d
C16a C 0.35734(15) 0.52319(10) 0.37649(8) Uani 0.0369(5) 2 1 d
C17a C 0.22663(15) 0.53859(10) 0.41885(7) Uani 0.0346(4) 2 1 d
C18a C 0.09753(15) 0.55660(10) 0.37101(8) Uani 0.0364(5) 2 1 d
C19a C 0.09386(13) 0.66832(9) 0.32735(7) Uani 0.0297(4) 2 1 d
C20a C 0.21845(13) 0.70917(9) 0.35463(6) Uani 0.0266(4) 2 1 d
C21a C 0.34850(13) 0.70885(9) 0.30799(6) Uani 0.0280(4) 2 1 d
N1a N 0.23691(11) 0.63589(8) 0.43378(5) Uani 0.0285(3) 2 1 d
C22a C 0.36412(14) 0.64590(12) 0.47485(7) Uani 0.0390(5) 2 1 d
C23a C 0.33256(17) 0.73719(14) 0.49651(9) Uani 0.0513(7) 2 1 d
C24a C 0.17619(16) 0.73626(13) 0.51112(8) Uani 0.0455(6) 2 1 d
C25a C 0.12514(15) 0.65174(12) 0.48690(7) Uani 0.0395(5) 2 1 d
O1b O 0.80089(9) 0.91173(7) 0.27522(5) Uani 0.0310(3) 2 1 d
C1b C 0.85117(13) 0.89422(9) 0.34379(6) Uani 0.0249(4) 2 1 d
O2b O 0.96890(9) 0.87180(7) 0.36097(5) Uani 0.0347(3) 2 1 d
C2b C 0.73513(13) 0.90784(9) 0.39759(6) Uani 0.0256(4) 2 1 d
O3b O 0.62076(9) 0.85003(7) 0.39274(5) Uani 0.0293(3) 2 1 d
C3b C 0.78922(13) 0.87508(9) 0.47865(7) Uani 0.0268(4) 2 1 d
C4b C 0.79413(14) 0.77552(10) 0.52172(7) Uani 0.0316(4) 2 1 d
C5b C 0.84390(15) 0.74420(11) 0.59517(7) Uani 0.0354(4) 2 1 d
C6b C 0.89109(14) 0.81292(11) 0.62547(7) Uani 0.0344(4) 2 1 d
C7b C 0.88634(15) 0.91212(11) 0.58324(7) Uani 0.0357(5) 2 1 d
C8b C 0.83525(14) 0.94342(10) 0.50988(7) Uani 0.0328(4) 2 1 d
C9b C 0.68464(13) 1.01557(9) 0.37198(6) Uani 0.0267(4) 2 1 d
C10b C 0.55496(14) 1.03778(10) 0.39676(8) Uani 0.0333(4) 2 1 d
C11b C 0.50719(16) 1.13547(11) 0.37579(8) Uani 0.0401(5) 2 1 d
C12b C 0.58822(18) 1.21112(11) 0.33141(8) Uani 0.0420(5) 2 1 d
C13b C 0.71791(17) 1.18956(10) 0.30765(8) Uani 0.0397(5) 2 1 d
C14b C 0.76490(15) 1.09192(10) 0.32756(7) Uani 0.0325(4) 2 1 d
C15b C 0.88897(13) 0.89376(9) 0.21624(6) Uani 0.0275(4) 2 1 d
C16b C 0.87309(13) 0.98347(9) 0.14535(7) Uani 0.0283(4) 2 1 d
C17b C 0.74285(13) 0.98533(9) 0.10105(7) Uani 0.0271(4) 2 1 d
C18b C 0.61037(13) 0.97687(10) 0.14878(7) Uani 0.0315(4) 2 1 d
C19b C 0.59218(13) 0.86423(10) 0.18689(7) Uani 0.0308(4) 2 1 d
C20b C 0.71284(13) 0.81485(9) 0.15772(6) Uani 0.0266(4) 2 1 d
C21b C 0.84115(13) 0.79870(9) 0.20573(6) Uani 0.0270(4) 2 1 d
N1b N 0.74159(11) 0.89164(7) 0.08051(5) Uani 0.0235(3) 2 1 d
C22b C 0.86813(13) 0.87310(9) 0.03796(7) Uani 0.0281(4) 2 1 d
C23b C 0.82576(16) 0.79107(11) 0.00943(8) Uani 0.0393(5) 2 1 d
C24b C 0.66907(17) 0.80740(12) -0.00225(8) Uani 0.0423(5) 2 1 d
C25b C 0.62861(14) 0.89241(10) 0.02604(7) Uani 0.0326(4) 2 1 d
O1s O 0.16532(13) 0.06911(8) 0.17745(7) Uani 0.0536(5) 2 1 d
C2s C 0.2738(2) 0.06719(12) 0.22812(9) Uani 0.0508(6) 2 1 d
C3s C 0.3068(2) -0.03109(13) 0.28180(9) Uani 0.0512(6) 2 1 d
O4s O 0.7456(2) 0.45860(10) 0.33310(8) Uani 0.0939(8) 2 1 d
C5s C 0.8187(3) 0.48087(17) 0.26395(12) Uani 0.0755(10) 2 1 d
C6s C 0.7229(2) 0.49499(17) 0.19999(11) Uani 0.0686(8) 2 1 d
H1o3a H 0.1571(16) 0.7419(8) 0.1149(8) Uiso 0.0346 2 1 d
H1o4s H 0.729(3) 0.5168(12) 0.3416(15) Uiso 0.1126 2 1 d
H1o1s H 0.194(2) 0.0204(12) 0.1591(10) Uiso 0.0643 2 1 d
H1o3b H 0.6579(16) 0.7881(8) 0.4028(8) Uiso 0.0351 2 1 d
H1c4a H 0.150323 0.75601 -0.011189 Uiso 0.0419 2 1 d
H1c5a H 0.238039 0.799594 -0.135283 Uiso 0.05 2 1 d
H1c6a H 0.445311 0.727625 -0.16076 Uiso 0.0504 2 1 d
H1c7a H 0.563445 0.609751 -0.062743 Uiso 0.0441 2 1 d
H1c8a H 0.473761 0.562851 0.060706 Uiso 0.0383 2 1 d
H1c10a H 0.017921 0.556226 0.073589 Uiso 0.0452 2 1 d
H1c11a H -0.051578 0.394951 0.08972 Uiso 0.0571 2 1 d
H1c12a H 0.080363 0.25813 0.160392 Uiso 0.0527 2 1 d
H1c13a H 0.284307 0.281915 0.215501 Uiso 0.0485 2 1 d
H1c14a H 0.356864 0.44213 0.199543 Uiso 0.0399 2 1 d
H1c15a H 0.483987 0.606975 0.292612 Uiso 0.0366 2 1 d
H1c16a H 0.435029 0.512758 0.409066 Uiso 0.0443 2 1 d
H2c16a H 0.352165 0.462226 0.366209 Uiso 0.0443 2 1 d
H1c17a H 0.219948 0.48031 0.462485 Uiso 0.0415 2 1 d
H1c18a H 0.017619 0.539783 0.403397 Uiso 0.0437 2 1 d
H2c18a H 0.106372 0.520876 0.336037 Uiso 0.0437 2 1 d
H1c19a H 0.104082 0.679087 0.274321 Uiso 0.0356 2 1 d
H2c19a H 0.010718 0.697549 0.340156 Uiso 0.0356 2 1 d
H1c20a H 0.203702 0.776872 0.351445 Uiso 0.0319 2 1 d
H1c21a H 0.423712 0.732545 0.328845 Uiso 0.0336 2 1 d
H2c21a H 0.336948 0.755116 0.258036 Uiso 0.0336 2 1 d
H1c22a H 0.442059 0.657598 0.44087 Uiso 0.0468 2 1 d
H2c22a H 0.374125 0.589413 0.519656 Uiso 0.0468 2 1 d
H1c23a H 0.355375 0.795113 0.454982 Uiso 0.0616 2 1 d
H2c23a H 0.379462 0.731567 0.542153 Uiso 0.0616 2 1 d
H1c24a H 0.15804 0.72207 0.564041 Uiso 0.0546 2 1 d
H2c24a H 0.135251 0.797593 0.480058 Uiso 0.0546 2 1 d
H1c25a H 0.117864 0.593145 0.530238 Uiso 0.0474 2 1 d
H2c25a H 0.040589 0.671858 0.460006 Uiso 0.0474 2 1 d
H1c4b H 0.762895 0.727585 0.500711 Uiso 0.038 2 1 d
H1c5b H 0.845451 0.675248 0.624628 Uiso 0.0425 2 1 d
H1c6b H 0.92693 0.791594 0.675611 Uiso 0.0412 2 1 d
H1c7b H 0.918217 0.959835 0.604284 Uiso 0.0428 2 1 d
H1c8b H 0.831983 1.012547 0.480945 Uiso 0.0394 2 1 d
H1c10b H 0.498777 0.985732 0.428227 Uiso 0.04 2 1 d
H1c11b H 0.41735 1.150445 0.392251 Uiso 0.0482 2 1 d
H1c12b H 0.554709 1.278357 0.317126 Uiso 0.0504 2 1 d
H1c13b H 0.775125 1.241892 0.27752 Uiso 0.0476 2 1 d
H1c14b H 0.854192 1.077188 0.310304 Uiso 0.0389 2 1 d
H1c15b H 0.984842 0.885202 0.228775 Uiso 0.033 2 1 d
H1c16b H 0.952515 0.987532 0.113108 Uiso 0.034 2 1 d
H2c16b H 0.875664 1.042616 0.158373 Uiso 0.034 2 1 d
H1c17b H 0.744487 1.046293 0.059525 Uiso 0.0326 2 1 d
H1c18b H 0.533956 1.004309 0.116364 Uiso 0.0378 2 1 d
H2c18b H 0.623116 1.006773 0.186768 Uiso 0.0378 2 1 d
H1c19b H 0.598264 0.847516 0.240587 Uiso 0.0369 2 1 d
H2c19b H 0.50687 0.845483 0.171408 Uiso 0.0369 2 1 d
H1c20b H 0.690907 0.750129 0.157683 Uiso 0.0319 2 1 d
H1c21b H 0.914309 0.77119 0.183041 Uiso 0.0324 2 1 d
H2c21b H 0.823341 0.75026 0.254167 Uiso 0.0324 2 1 d
H1c22b H 0.943109 0.849928 0.072242 Uiso 0.0337 2 1 d
H2c22b H 0.886804 0.931374 -0.004156 Uiso 0.0337 2 1 d
H1c23b H 0.843593 0.7282 0.047379 Uiso 0.0472 2 1 d
H2c23b H 0.870932 0.798706 -0.038104 Uiso 0.0472 2 1 d
H1c24b H 0.649758 0.826023 -0.055034 Uiso 0.0507 2 1 d
H2c24b H 0.622366 0.748986 0.027535 Uiso 0.0507 2 1 d
H1c25b H 0.629703 0.953474 -0.015401 Uiso 0.0391 2 1 d
H2c25b H 0.542047 0.879001 0.052822 Uiso 0.0391 2 1 d
H1c2s H 0.250578 0.111735 0.25523 Uiso 0.061 2 1 d
H2c2s H 0.355231 0.094301 0.199715 Uiso 0.061 2 1 d
H1c3s H 0.371799 -0.025217 0.317642 Uiso 0.0614 2 1 d
H2c3s H 0.224219 -0.060049 0.307801 Uiso 0.0614 2 1 d
H3c3s H 0.346083 -0.072307 0.255087 Uiso 0.0614 2 1 d
H1c5s H 0.883571 0.428147 0.266206 Uiso 0.0906 2 1 d
H2c5s H 0.869563 0.539949 0.25544 Uiso 0.0906 2 1 d
H1c6s H 0.774988 0.509871 0.153662 Uiso 0.0823 2 1 d
H2c6s H 0.672963 0.435567 0.208123 Uiso 0.0823 2 1 d
H3c6s H 0.659137 0.548593 0.197097 Uiso 0.0823 2 1 d

loop_
_atom_site_aniso_label
_atom_site_aniso_type_symbol
_atom_site_aniso_U_11
_atom_site_aniso_U_22
_atom_site_aniso_U_33
_atom_site_aniso_U_12
_atom_site_aniso_U_13
_atom_site_aniso_U_23
Cl1 Cl 0.03063(15) 0.02765(14) 0.02943(13) 0.00007(11) -0.00335(11) -0.00862(11)
Cl2 Cl 0.03158(15) 0.03319(15) 0.02719(13) -0.00162(12) 0.00170(12) -0.00737(12)
O1a O 0.0303(5) 0.0358(5) 0.0262(4) -0.0030(4) -0.0015(4) -0.0123(4)
C1a C 0.0251(6) 0.0256(6) 0.0280(6) 0.0019(5) -0.0007(5) -0.0109(5)
O2a O 0.0275(5) 0.0407(5) 0.0336(5) -0.0050(4) 0.0011(4) -0.0145(4)
C2a C 0.0279(6) 0.0244(6) 0.0257(5) 0.0015(5) -0.0007(5) -0.0094(5)
O3a O 0.0252(4) 0.0272(4) 0.0350(4) 0.0022(3) -0.0001(4) -0.0117(4)
C3a C 0.0321(7) 0.0241(6) 0.0278(6) -0.0045(5) 0.0017(5) -0.0108(5)
C4a C 0.0421(8) 0.0309(6) 0.0328(6) 0.0022(6) -0.0043(6) -0.0120(5)
C5a C 0.0612(10) 0.0311(7) 0.0292(6) 0.0012(6) -0.0046(7) -0.0054(5)
C6a C 0.0595(10) 0.0392(8) 0.0298(7) -0.0124(7) 0.0094(7) -0.0145(6)
C7a C 0.0456(8) 0.0337(7) 0.0338(7) -0.0067(6) 0.0085(6) -0.0153(6)
C8a C 0.0369(7) 0.0300(6) 0.0304(6) -0.0012(5) 0.0025(5) -0.0124(5)
C9a C 0.0346(7) 0.0244(6) 0.0243(5) -0.0035(5) 0.0027(5) -0.0090(5)
C10a C 0.0432(8) 0.0333(7) 0.0364(7) -0.0060(6) -0.0072(6) -0.0107(6)
C11a C 0.0575(10) 0.0458(9) 0.0448(8) -0.0199(8) -0.0009(7) -0.0205(7)
C12a C 0.0653(11) 0.0302(7) 0.0390(7) -0.0153(7) 0.0146(7) -0.0150(6)
C13a C 0.0556(9) 0.0241(6) 0.0391(7) -0.0014(6) 0.0103(7) -0.0078(5)
C14a C 0.0366(7) 0.0277(6) 0.0345(6) -0.0005(5) 0.0035(6) -0.0094(5)
C15a C 0.0218(6) 0.0430(7) 0.0278(6) 0.0020(5) -0.0036(5) -0.0134(5)
C16a C 0.0367(8) 0.0351(7) 0.0356(7) 0.0081(6) -0.0089(6) -0.0073(6)
C17a C 0.0368(7) 0.0295(6) 0.0283(6) -0.0029(5) -0.0030(5) 0.0030(5)
C18a C 0.0300(7) 0.0370(7) 0.0372(7) -0.0096(5) -0.0031(6) -0.0047(6)
C19a C 0.0233(6) 0.0372(7) 0.0254(6) 0.0007(5) -0.0028(5) -0.0062(5)
C20a C 0.0275(6) 0.0282(6) 0.0206(5) -0.0011(5) 0.0003(5) -0.0036(5)
C21a C 0.0282(6) 0.0353(6) 0.0197(5) -0.0067(5) 0.0023(5) -0.0076(5)
N1a N 0.0228(5) 0.0382(6) 0.0204(5) -0.0025(4) -0.0003(4) -0.0043(4)
C22a C 0.0250(7) 0.0659(10) 0.0251(6) -0.0017(6) -0.0028(5) -0.0136(6)
C23a C 0.0382(8) 0.0870(13) 0.0427(8) -0.0100(8) 0.0027(7) -0.0395(9)
C24a C 0.0380(8) 0.0708(11) 0.0313(7) 0.0006(7) 0.0042(6) -0.0224(7)
C25a C 0.0300(7) 0.0600(9) 0.0223(6) -0.0028(6) 0.0061(5) -0.0057(6)
O1b O 0.0228(4) 0.0524(6) 0.0201(4) 0.0063(4) -0.0015(3) -0.0156(4)
C1b C 0.0233(6) 0.0286(6) 0.0228(5) -0.0013(5) -0.0008(4) -0.0086(5)
O2b O 0.0243(5) 0.0545(6) 0.0258(4) 0.0057(4) -0.0020(4) -0.0144(4)
C2b C 0.0239(6) 0.0305(6) 0.0226(5) -0.0017(5) -0.0005(4) -0.0090(5)
O3b O 0.0228(4) 0.0347(5) 0.0311(4) -0.0035(4) -0.0007(3) -0.0117(4)
C3b C 0.0210(6) 0.0374(6) 0.0229(5) 0.0008(5) 0.0003(4) -0.0111(5)
C4b C 0.0346(7) 0.0335(6) 0.0267(6) 0.0025(5) -0.0015(5) -0.0102(5)
C5b C 0.0383(8) 0.0374(7) 0.0273(6) 0.0061(6) -0.0028(5) -0.0069(5)
C6b C 0.0291(7) 0.0501(8) 0.0215(6) 0.0014(6) -0.0005(5) -0.0090(6)
C7b C 0.0356(7) 0.0469(8) 0.0259(6) -0.0066(6) -0.0029(5) -0.0131(6)
C8b C 0.0347(7) 0.0380(7) 0.0248(6) -0.0071(6) -0.0010(5) -0.0086(5)
C9b C 0.0278(6) 0.0337(6) 0.0209(5) 0.0006(5) -0.0026(5) -0.0120(5)
C10b C 0.0308(7) 0.0400(7) 0.0326(6) 0.0024(5) 0.0005(5) -0.0171(6)
C11b C 0.0376(8) 0.0493(8) 0.0389(7) 0.0112(6) -0.0036(6) -0.0229(7)
C12b C 0.0575(10) 0.0371(7) 0.0328(7) 0.0128(7) -0.0101(7) -0.0139(6)
C13b C 0.0507(9) 0.0335(7) 0.0328(7) 0.0001(6) -0.0018(6) -0.0082(6)
C14b C 0.0327(7) 0.0349(7) 0.0294(6) 0.0003(5) 0.0001(5) -0.0103(5)
C15b C 0.0229(6) 0.0404(7) 0.0204(5) 0.0027(5) -0.0007(4) -0.0120(5)
C16b C 0.0273(6) 0.0318(6) 0.0282(6) -0.0031(5) 0.0004(5) -0.0130(5)
C17b C 0.0309(6) 0.0247(6) 0.0228(5) 0.0026(5) -0.0024(5) -0.0040(4)
C18b C 0.0255(6) 0.0405(7) 0.0269(6) 0.0067(5) -0.0032(5) -0.0094(5)
C19b C 0.0213(6) 0.0446(7) 0.0233(5) -0.0018(5) -0.0010(5) -0.0070(5)
C20b C 0.0267(6) 0.0285(6) 0.0205(5) -0.0048(5) -0.0007(5) -0.0024(5)
C21b C 0.0269(6) 0.0315(6) 0.0187(5) 0.0028(5) -0.0013(5) -0.0035(5)
N1b N 0.0228(5) 0.0281(5) 0.0180(4) -0.0010(4) -0.0019(4) -0.0051(4)
C22b C 0.0261(6) 0.0348(6) 0.0221(5) 0.0010(5) -0.0011(5) -0.0080(5)
C23b C 0.0474(9) 0.0443(8) 0.0317(7) 0.0001(6) -0.0024(6) -0.0199(6)
C24b C 0.0473(9) 0.0534(9) 0.0304(7) -0.0120(7) -0.0038(6) -0.0185(6)
C25b C 0.0270(6) 0.0462(7) 0.0221(5) -0.0054(5) -0.0072(5) -0.0073(5)
O1s O 0.0581(8) 0.0387(6) 0.0659(7) 0.0095(5) -0.0210(6) -0.0193(5)
C2s C 0.0690(12) 0.0418(8) 0.0458(8) -0.0012(8) -0.0038(8) -0.0199(7)
C3s C 0.0567(11) 0.0544(9) 0.0483(9) 0.0059(8) -0.0115(8) -0.0248(8)
O4s O 0.185(2) 0.0455(8) 0.0530(8) -0.0093(10) 0.0160(10) -0.0190(6)
C5s C 0.0918(17) 0.0799(15) 0.0672(12) 0.0048(13) -0.0121(12) -0.0409(12)
C6s C 0.0633(13) 0.0729(13) 0.0645(12) 0.0174(10) -0.0035(10) -0.0174(11)

loop_
_atom_type_symbol
_atom_type_scat_dispersion_real
_atom_type_scat_dispersion_imag
_atom_type_scat_source
C 0.0181 0.0091 'International Tables Vol C tables 4.2.6.8 and 6.1.1.1'
H 0.0000 0.0000 'International Tables Vol C tables 4.2.6.8 and 6.1.1.1'
Cl 0.3639 0.7018 'International Tables Vol C tables 4.2.6.8 and 6.1.1.1'
N 0.0311 0.0180 'International Tables Vol C tables 4.2.6.8 and 6.1.1.1'
O 0.0492 0.0322 'International Tables Vol C tables 4.2.6.8 and 6.1.1.1'

loop_
_geom_angle_atom_site_label_1
_geom_angle_atom_site_label_2
_geom_angle_atom_site_label_3
_geom_angle
C1a O1a C15a 116.32(10)
O1a C1a O2a 124.18(12)
O1a C1a C2a 110.86(10)
O2a C1a C2a 124.86(11)
C1a C2a O3a 106.52(11)
C1a C2a C3a 110.50(10)
C1a C2a C9a 112.33(9)
O3a C2a C3a 112.24(9)
O3a C2a C9a 107.42(10)
C3a C2a C9a 107.85(11)
C2a O3a H1o3a 106.1(9)
C2a C3a C4a 120.99(12)
C2a C3a C8a 119.66(10)
C4a C3a C8a 119.27(12)
C3a C4a C5a 120.10(14)
C3a C4a H1c4a 119.95
C5a C4a H1c4a 119.95
C4a C5a C6a 120.25(12)
C4a C5a H1c5a 119.87
C6a C5a H1c5a 119.87
C5a C6a C7a 119.94(13)
C5a C6a H1c6a 120.03
C7a C6a H1c6a 120.03
C6a C7a C8a 120.02(14)
C6a C7a H1c7a 119.99
C8a C7a H1c7a 119.99
C3a C8a C7a 120.41(11)
C3a C8a H1c8a 119.79
C7a C8a H1c8a 119.8
C2a C9a C10a 118.16(10)
C2a C9a C14a 122.68(12)
C10a C9a C14a 118.98(12)
C9a C10a C11a 119.81(13)
C9a C10a H1c10a 120.1
C11a C10a H1c10a 120.1
C10a C11a C12a 120.93(17)
C10a C11a H1c11a 119.53
C12a C11a H1c11a 119.53
C11a C12a C13a 119.35(15)
C11a C12a H1c12a 120.33
C13a C12a H1c12a 120.32
C12a C13a C14a 120.54(13)
C12a C13a H1c13a 119.73
C14a C13a H1c13a 119.73
C9a C14a C13a 120.39(14)
C9a C14a H1c14a 119.8
C13a C14a H1c14a 119.8
O1a C15a C16a 106.88(11)
O1a C15a C21a 108.97(10)
O1a C15a H1c15a 112.78
C16a C15a C21a 113.04(12)
C16a C15a H1c15a 108.7
C21a C15a H1c15a 106.59
C15a C16a C17a 114.64(11)
C15a C16a H1c16a 109.47
C15a C16a H2c16a 109.47
C17a C16a H1c16a 109.47
C17a C16a H2c16a 109.47
H1c16a C16a H2c16a 103.76
C16a C17a C18a 113.13(12)
C16a C17a N1a 108.39(11)
C16a C17a H1c17a 105.62
C18a C17a N1a 101.84(10)
C18a C17a H1c17a 111.78
N1a C17a H1c17a 116.27
C17a C18a C19a 105.05(11)
C17a C18a H1c18a 109.47
C17a C18a H2c18a 109.47
C19a C18a H1c18a 109.47
C19a C18a H2c18a 109.47
H1c18a C18a H2c18a 113.56
C18a C19a C20a 105.38(10)
C18a C19a H1c19a 109.47
C18a C19a H2c19a 109.47
C20a C19a H1c19a 109.47
C20a C19a H2c19a 109.47
H1c19a C19a H2c19a 113.27
C19a C20a C21a 113.16(11)
C19a C20a N1a 102.00(9)
C19a C20a H1c20a 112.01
C21a C20a N1a 109.43(9)
C21a C20a H1c20a 104.93
N1a C20a H1c20a 115.58
C15a C21a C20a 113.07(10)
C15a C21a H1c21a 109.47
C15a C21a H2c21a 109.47
C20a C21a H1c21a 109.47
C20a C21a H2c21a 109.47
H1c21a C21a H2c21a 105.62
C17a N1a C20a 100.75(10)
C17a N1a C22a 115.27(11)
C17a N1a C25a 113.55(10)
C20a N1a C22a 116.66(10)
C20a N1a C25a 110.72(9)
C22a N1a C25a 100.45(11)
N1a C22a C23a 103.59(12)
N1a C22a H1c22a 109.47
N1a C22a H2c22a 109.47
C23a C22a H1c22a 109.47
C23a C22a H2c22a 109.47
H1c22a C22a H2c22a 114.78
C22a C23a C24a 104.85(15)
C22a C23a H1c23a 109.47
C22a C23a H2c23a 109.47
C24a C23a H1c23a 109.47
C24a C23a H2c23a 109.47
H1c23a C23a H2c23a 113.73
C23a C24a C25a 104.97(15)
C23a C24a H1c24a 109.47
C23a C24a H2c24a 109.47
C25a C24a H1c24a 109.47
C25a C24a H2c24a 109.47
H1c24a C24a H2c24a 113.63
N1a C25a C24a 104.77(11)
N1a C25a H1c25a 109.47
N1a C25a H2c25a 109.47
C24a C25a H1c25a 109.47
C24a C25a H2c25a 109.47
H1c25a C25a H2c25a 113.8
C1b O1b C15b 119.50(9)
O1b C1b O2b 125.02(12)
O1b C1b C2b 109.67(10)
O2b C1b C2b 125.31(11)
C1b C2b O3b 108.68(11)
C1b C2b C3b 109.39(10)
C1b C2b C9b 109.78(9)
O3b C2b C3b 110.74(9)
O3b C2b C9b 106.95(10)
C3b C2b C9b 111.25(11)
C2b O3b H1o3b 103.8(10)
C2b C3b C4b 120.00(13)
C2b C3b C8b 121.21(10)
C4b C3b C8b 118.78(11)
C3b C4b C5b 120.88(14)
C3b C4b H1c4b 119.56
C5b C4b H1c4b 119.56
C4b C5b C6b 119.85(12)
C4b C5b H1c5b 120.07
C6b C5b H1c5b 120.07
C5b C6b C7b 119.75(12)
C5b C6b H1c6b 120.12
C7b C6b H1c6b 120.12
C6b C7b C8b 120.29(15)
C6b C7b H1c7b 119.86
C8b C7b H1c7b 119.86
C3b C8b C7b 120.43(12)
C3b C8b H1c8b 119.79
C7b C8b H1c8b 119.78
C2b C9b C10b 118.50(10)
C2b C9b C14b 122.36(12)
C10b C9b C14b 119.10(12)
C9b C10b C11b 119.92(12)
C9b C10b H1c10b 120.04
C11b C10b H1c10b 120.04
C10b C11b C12b 120.48(14)
C10b C11b H1c11b 119.76
C12b C11b H1c11b 119.76
C11b C12b C13b 119.80(14)
C11b C12b H1c12b 120.1
C13b C12b H1c12b 120.1
C12b C13b C14b 119.79(13)
C12b C13b H1c13b 120.11
C14b C13b H1c13b 120.11
C9b C14b C13b 120.90(13)
C9b C14b H1c14b 119.55
C13b C14b H1c14b 119.55
O1b C15b C16b 107.33(10)
O1b C15b C21b 107.35(9)
O1b C15b H1c15b 113.38
C16b C15b C21b 112.70(11)
C16b C15b H1c15b 108.1
C21b C15b H1c15b 108.08
C15b C16b C17b 114.54(10)
C15b C16b H1c16b 109.47
C15b C16b H2c16b 109.47
C17b C16b H1c16b 109.47
C17b C16b H2c16b 109.47
H1c16b C16b H2c16b 103.87
C16b C17b C18b 113.10(11)
C16b C17b N1b 108.55(10)
C16b C17b H1c17b 105.58
C18b C17b N1b 102.05(10)
C18b C17b H1c17b 111.72
N1b C17b H1c17b 116.04
C17b C18b C19b 104.49(11)
C17b C18b H1c18b 109.47
C17b C18b H2c18b 109.47
C19b C18b H1c18b 109.47
C19b C18b H2c18b 109.47
H1c18b C18b H2c18b 114.03
C18b C19b C20b 105.63(10)
C18b C19b H1c19b 109.47
C18b C19b H2c19b 109.47
C20b C19b H1c19b 109.47
C20b C19b H2c19b 109.47
H1c19b C19b H2c19b 113.06
C19b C20b C21b 113.49(11)
C19b C20b N1b 101.61(9)
C19b C20b H1c20b 112.05
C21b C20b N1b 109.40(9)
C21b C20b H1c20b 104.64
N1b C20b H1c20b 115.96
C15b C21b C20b 112.78(10)
C15b C21b H1c21b 109.47
C15b C21b H2c21b 109.47
C20b C21b H1c21b 109.47
C20b C21b H2c21b 109.47
H1c21b C21b H2c21b 105.95
C17b N1b C20b 100.74(9)
C17b N1b C22b 115.23(10)
C17b N1b C25b 113.24(9)
C20b N1b C22b 116.63(9)
C20b N1b C25b 110.36(9)
C22b N1b C25b 101.12(9)
N1b C22b C23b 103.77(11)
N1b C22b H1c22b 109.47
N1b C22b H2c22b 109.47
C23b C22b H1c22b 109.47
C23b C22b H2c22b 109.47
H1c22b C22b H2c22b 114.62
C22b C23b C24b 104.55(13)
C22b C23b H1c23b 109.47
C22b C23b H2c23b 109.47
C24b C23b H1c23b 109.47
C24b C23b H2c23b 109.47
H1c23b C23b H2c23b 113.98
C23b C24b C25b 105.81(13)
C23b C24b H1c24b 109.47
C23b C24b H2c24b 109.47
C25b C24b H1c24b 109.47
C25b C24b H2c24b 109.47
H1c24b C24b H2c24b 112.9
N1b C25b C24b 104.07(11)
N1b C25b H1c25b 109.47
N1b C25b H2c25b 109.47
C24b C25b H1c25b 109.47
C24b C25b H2c25b 109.47
H1c25b C25b H2c25b 114.38
C2s O1s H1o1s 101.6(12)
O1s C2s C3s 114.43(15)
O1s C2s H1c2s 109.47
O1s C2s H2c2s 109.47
C3s C2s H1c2s 109.47
C3s C2s H2c2s 109.47
H1c2s C2s H2c2s 104.01
C2s C3s H1c3s 109.47
C2s C3s H2c3s 109.47
C2s C3s H3c3s 109.47
H1c3s C3s H2c3s 109.47
H1c3s C3s H3c3s 109.47
H2c3s C3s H3c3s 109.47
C5s O4s H1o4s 107.0(16)
O4s C5s C6s 111.1(2)
O4s C5s H1c5s 109.47
O4s C5s H2c5s 109.47
C6s C5s H1c5s 109.47
C6s C5s H2c5s 109.47
H1c5s C5s H2c5s 107.81
C5s C6s H1c6s 109.47
C5s C6s H2c6s 109.47
C5s C6s H3c6s 109.47
H1c6s C6s H2c6s 109.47
H1c6s C6s H3c6s 109.47
H2c6s C6s H3c6s 109.47

loop_
_geom_bond_atom_site_label_1
_geom_bond_atom_site_label_2
_geom_bond_distance
O1a C1a 1.3402(14)
O1a C15a 1.4647(17)
C1a O2a 1.2044(15)
C1a C2a 1.5455(19)
C2a O3a 1.4246(16)
C2a C3a 1.5344(17)
C2a C9a 1.5285(18)
O3a H1o3a 0.910(12)
C3a C4a 1.3850(17)
C3a C8a 1.397(2)
C4a C5a 1.393(2)
C4a H1c4a 0.96
C5a C6a 1.386(2)
C5a H1c5a 0.96
C6a C7a 1.3814(19)
C6a H1c6a 0.96
C7a C8a 1.3877(19)
C7a H1c7a 0.96
C8a H1c8a 0.96
C9a C10a 1.398(2)
C9a C14a 1.3906(17)
C10a C11a 1.397(2)
C10a H1c10a 0.96
C11a C12a 1.377(2)
C11a H1c11a 0.96
C12a C13a 1.383(2)
C12a H1c12a 0.96
C13a C14a 1.394(2)
C13a H1c13a 0.96
C14a H1c14a 0.96
C15a C16a 1.5238(16)
C15a C21a 1.528(2)
C15a H1c15a 0.96
C16a C17a 1.531(2)
C16a H1c16a 0.96
C16a H2c16a 0.96
C17a C18a 1.526(2)
C17a N1a 1.520(2)
C17a H1c17a 0.96
C18a C19a 1.5395(18)
C18a H1c18a 0.96
C18a H2c18a 0.96
C19a C20a 1.5319(19)
C19a H1c19a 0.96
C19a H2c19a 0.96
C20a C21a 1.5200(18)
C20a N1a 1.5211(14)
C20a H1c20a 0.96
C21a H1c21a 0.96
C21a H2c21a 0.96
N1a C22a 1.5085(19)
N1a C25a 1.5194(18)
C22a C23a 1.517(3)
C22a H1c22a 0.96
C22a H2c22a 0.96
C23a C24a 1.536(2)
C23a H1c23a 0.96
C23a H2c23a 0.96
C24a C25a 1.531(3)
C24a H1c24a 0.96
C24a H2c24a 0.96
C25a H1c25a 0.96
C25a H2c25a 0.96
O1b C1b 1.3314(15)
O1b C15b 1.4686(16)
C1b O2b 1.2001(15)
C1b C2b 1.5465(18)
C2b O3b 1.4297(16)
C2b C3b 1.5388(17)
C2b C9b 1.5272(17)
O3b H1o3b 0.910(12)
C3b C4b 1.3888(17)
C3b C8b 1.390(2)
C4b C5b 1.3964(18)
C4b H1c4b 0.96
C5b C6b 1.387(2)
C5b H1c5b 0.96
C6b C7b 1.3807(19)
C6b H1c6b 0.96
C7b C8b 1.3995(18)
C7b H1c7b 0.96
C8b H1c8b 0.96
C9b C10b 1.3956(19)
C9b C14b 1.3852(17)
C10b C11b 1.392(2)
C10b H1c10b 0.96
C11b C12b 1.383(2)
C11b H1c11b 0.96
C12b C13b 1.386(2)
C12b H1c12b 0.96
C13b C14b 1.390(2)
C13b H1c13b 0.96
C14b H1c14b 0.96
C15b C16b 1.5215(15)
C15b C21b 1.530(2)
C15b H1c15b 0.96
C16b C17b 1.5263(19)
C16b H1c16b 0.96
C16b H2c16b 0.96
C17b C18b 1.5345(18)
C17b N1b 1.5183(18)
C17b H1c17b 0.96
C18b C19b 1.5494(18)
C18b H1c18b 0.96
C18b H2c18b 0.96
C19b C20b 1.5328(19)
C19b H1c19b 0.96
C19b H2c19b 0.96
C20b C21b 1.5230(18)
C20b N1b 1.5283(13)
C20b H1c20b 0.96
C21b H1c21b 0.96
C21b H2c21b 0.96
N1b C22b 1.5140(17)
N1b C25b 1.5167(17)
C22b C23b 1.519(2)
C22b H1c22b 0.96
C22b H2c22b 0.96
C23b C24b 1.542(2)
C23b H1c23b 0.96
C23b H2c23b 0.96
C24b C25b 1.522(2)
C24b H1c24b 0.96
C24b H2c24b 0.96
C25b H1c25b 0.96
C25b H2c25b 0.96
O1s C2s 1.432(2)
O1s H1o1s 0.91(2)
C2s C3s 1.467(2)
C2s H1c2s 0.96
C2s H2c2s 0.96
C3s H1c3s 0.96
C3s H2c3s 0.96
C3s H3c3s 0.96
O4s C5s 1.410(3)
O4s H1o4s 0.91(2)
C5s C6s 1.495(3)
C5s H1c5s 0.96
C5s H2c5s 0.96
C6s H1c6s 0.96
C6s H2c6s 0.96
C6s H3c6s 0.96

loop_
_geom_hbond_atom_site_label_D
_geom_hbond_atom_site_label_H
_geom_hbond_atom_site_label_A
_geom_hbond_site_symmetry_A
_geom_hbond_distance_DH
_geom_hbond_distance_HA
_geom_hbond_distance_DA
_geom_hbond_angle_DHA
O3a H1o3a Cl1 . 0.910(12) 2.183(13) 3.0819(10) 169.3(14)
O4s H1o4s Cl2 . 0.91(2) 2.25(2) 3.1368(17) 164(2)
O1s H1o1s Cl1 1_545 0.91(2) 2.36(2) 3.2537(14) 168.5(17)
O3b H1o3b Cl2 . 0.910(12) 2.274(13) 3.1497(11) 161.3(14)
C4a H1c4a O3a . 0.96 2.44 2.7972(17) 101.85
C19a H1c19a O1a . 0.96 2.45 2.9528(17) 112.51
C14b H1c14b C1b . 0.96 2.49 2.8522(19) 102.24
C18b H2c18b O1b . 0.96 2.47 2.9291(15) 109.30
C19b H1c19b O1b . 0.96 2.39 2.8877(17) 111.66

loop_
_jana_cell_twin_matrix_id
_jana_cell_twin_volume_fraction
_jana_cell_twin_matrix_1_1
_jana_cell_twin_matrix_1_2
_jana_cell_twin_matrix_1_3
_jana_cell_twin_matrix_2_1
_jana_cell_twin_matrix_2_2
_jana_cell_twin_matrix_2_3
_jana_cell_twin_matrix_3_1
_jana_cell_twin_matrix_3_2
_jana_cell_twin_matrix_3_3
1 0.5397(4) 1 0 0 0 1 0 0 0 1
2 0.4603(4) 1.0036 -0.0051 -0.0028 -0.0395 -0.9993 0.0008 -0.0164 0.0016 -0.9991
